data_7053605
loop_
_publ_author_name
'Byrne, Peter'
'Lloyd, Gareth O.'
'Applegarth, Lucas'
'Anderson, Kirsty M.'
'Clarke, Nigel'
'Steed, Jonathan W.'

_publ_section_title
;
 Metal-induced gelation in dipyridyl ureas
;
_journal_issue 10
_journal_name_full 'New Journal of Chemistry'
_journal_page_first 2261
_journal_paper_doi 10.1039/c0nj00278j
_journal_volume 34
_journal_year 2010
_chemical_formula_sum 'C15 H20 Ag B F4 N6 O3'
_chemical_formula_weight 527.05
_chemical_name_systematic
;
?
;
_space_group_IT_number 2
_symmetry_cell_setting triclinic
_symmetry_space_group_name_Hall '-P 1'
_symmetry_space_group_name_H-M 'P -1'
_atom_sites_solution_hydrogens geom
_atom_sites_solution_primary direct
_atom_sites_solution_secondary difmap
_audit_creation_method SHELXL-97
_cell_angle_alpha 84.346(4)
_cell_angle_beta 84.501(4)
_cell_angle_gamma 87.385(4)
_cell_formula_units_Z 2
_cell_length_a 9.1412(13)
_cell_length_b 9.2472(12)
_cell_length_c 11.3257(15)
_cell_measurement_reflns_used 5694
_cell_measurement_temperature 120(2)
_cell_measurement_theta_max 30.958
_cell_measurement_theta_min 2.215
_cell_volume 947.7(2)
_computing_cell_refinement Saint
_computing_data_collection Smart
_computing_data_reduction Saint
_computing_molecular_graphics Xseed
_computing_publication_material Xseed
_computing_structure_refinement 'SHELXL-97 (Sheldrick, 1997)'
_computing_structure_solution 'SHELXS-97 (Sheldrick, 1990)'
_diffrn_ambient_temperature 120(2)
_diffrn_measured_fraction_theta_full 0.999
_diffrn_measured_fraction_theta_max 0.918
_diffrn_measurement_device_type 'smart - 6K'
_diffrn_radiation_monochromator graphite
_diffrn_radiation_source 'fine-focus sealed tube'
_diffrn_radiation_type MoK\a
_diffrn_radiation_wavelength 0.71073
_diffrn_reflns_av_R_equivalents 0.0375
_diffrn_reflns_av_sigmaI/netI 0.0568
_diffrn_reflns_limit_h_max 13
_diffrn_reflns_limit_h_min -13
_diffrn_reflns_limit_k_max 13
_diffrn_reflns_limit_k_min -13
_diffrn_reflns_limit_l_max 16
_diffrn_reflns_limit_l_min -17
_diffrn_reflns_number 18399
_diffrn_reflns_theta_full 30.00
_diffrn_reflns_theta_max 32.96
_diffrn_reflns_theta_min 1.81
_diffrn_standards_number 0
_exptl_absorpt_coefficient_mu 1.134
_exptl_absorpt_correction_T_max 0.8854
_exptl_absorpt_correction_T_min 0.7346
_exptl_absorpt_correction_type multi-scan
_exptl_crystal_colour colourless
_exptl_crystal_density_diffrn 1.847
_exptl_crystal_density_method 'not measured'
_exptl_crystal_description needle
_exptl_crystal_F_000 528
_exptl_crystal_size_max 0.18
_exptl_crystal_size_mid 0.12
_exptl_crystal_size_min 0.11
_refine_diff_density_max 1.192
_refine_diff_density_min -0.570
_refine_diff_density_rms 0.095
_refine_ls_extinction_method none
_refine_ls_goodness_of_fit_ref 0.916
_refine_ls_hydrogen_treatment constr
_refine_ls_matrix_type full
_refine_ls_number_parameters 273
_refine_ls_number_reflns 6538
_refine_ls_number_restraints 0
_refine_ls_restrained_S_all 0.916
_refine_ls_R_factor_all 0.0507
_refine_ls_R_factor_gt 0.0324
_refine_ls_shift/su_max 0.000
_refine_ls_shift/su_mean 0.000
_refine_ls_structure_factor_coef Fsqd
_refine_ls_weighting_details 'calc w=1/[\s^2^(Fo^2^)+(0.0251P)^2^+0.0000P] where P=(Fo^2^+2Fc^2^)/3'
_refine_ls_weighting_scheme calc
_refine_ls_wR_factor_gt 0.0589
_refine_ls_wR_factor_ref 0.0625
_reflns_number_gt 5073
_reflns_number_total 6538
_reflns_threshold_expression >2sigma(I)
_cod_data_source_file c0nj00278j.txt
_cod_data_source_block z:\xraydata\peter\08srv353\work\platon
_cod_original_sg_symbol_H-M P-1
_cod_database_code 7053605

loop_
_symmetry_equiv_pos_as_xyz
'x, y, z'
'-x, -y, -z'

loop_
_atom_site_label
_atom_site_type_symbol
_atom_site_fract_x
_atom_site_fract_y
_atom_site_fract_z
_atom_site_U_iso_or_equiv
_atom_site_adp_type
_atom_site_occupancy
_atom_site_symmetry_multiplicity
_atom_site_calc_flag
_atom_site_refinement_flags
Ag1 Ag 0.256754(17) 0.019736(17) 0.497460(14) 0.02118(5) Uani 1 1 d .
F1 F 0.77620(14) 0.26661(13) 0.34747(13) 0.0359(3) Uani 1 1 d .
F2 F 0.55164(13) 0.37687(13) 0.32669(13) 0.0357(3) Uani 1 1 d .
F3 F 0.75685(14) 0.49674(14) 0.25600(12) 0.0360(3) Uani 1 1 d .
F4 F 0.70200(19) 0.45487(15) 0.45424(13) 0.0489(4) Uani 1 1 d .
O1 O 0.13035(14) 0.20858(14) 0.06642(12) 0.0213(3) Uani 1 1 d .
O2 O 0.37077(13) -0.20822(14) 0.92321(12) 0.0192(3) Uani 1 1 d .
O3 O 0.26257(17) 0.28573(17) 0.35957(16) 0.0359(4) Uani 1 1 d .
H3M H 0.3488 0.3153 0.3518 0.043 Uiso 1 1 calc R
N1 N 0.11160(17) -0.05786(17) 0.38113(14) 0.0183(3) Uani 1 1 d .
N2 N -0.08537(16) 0.09494(16) 0.12594(13) 0.0165(3) Uani 1 1 d .
H2N H -0.1743 0.0847 0.1050 0.020 Uiso 1 1 calc R
N3 N -0.08624(17) 0.31760(16) 0.01717(14) 0.0184(3) Uani 1 1 d .
H3N H -0.1822 0.3107 0.0195 0.022 Uiso 1 1 calc R
N4 N 0.58151(17) -0.31634(16) 0.98601(14) 0.0172(3) Uani 1 1 d .
H4N H 0.6767 -0.3090 0.9892 0.021 Uiso 1 1 calc R
N5 N 0.58920(16) -0.09612(16) 0.87402(14) 0.0167(3) Uani 1 1 d .
H5N H 0.6792 -0.0916 0.8946 0.020 Uiso 1 1 calc R
N6 N 0.40177(17) 0.08013(17) 0.62127(14) 0.0179(3) Uani 1 1 d .
C1 C 0.0654(2) 0.0343(2) 0.29210(16) 0.0168(4) Uani 1 1 d .
H1 H 0.1007 0.1302 0.2812 0.020 Uiso 1 1 calc R
C2 C -0.03299(19) -0.00621(19) 0.21466(16) 0.0158(4) Uani 1 1 d .
C3 C -0.0840(2) -0.1459(2) 0.23176(17) 0.0192(4) Uani 1 1 d .
H3 H -0.1504 -0.1767 0.1805 0.023 Uiso 1 1 calc R
C4 C -0.0374(2) -0.2406(2) 0.32456(18) 0.0216(4) Uani 1 1 d .
H4 H -0.0727 -0.3364 0.3384 0.026 Uiso 1 1 calc R
C5 C 0.0614(2) -0.1937(2) 0.39698(18) 0.0211(4) Uani 1 1 d .
H5 H 0.0946 -0.2593 0.4596 0.025 Uiso 1 1 calc R
C6 C -0.00616(19) 0.2083(2) 0.07039(16) 0.0159(4) Uani 1 1 d .
C7 C -0.0178(2) 0.4465(2) -0.04391(17) 0.0188(4) Uani 1 1 d .
H7A H -0.0848 0.4956 -0.1002 0.023 Uiso 1 1 calc R
H7B H 0.0741 0.4172 -0.0906 0.023 Uiso 1 1 calc R
C8 C 0.5098(2) -0.44451(19) 1.04418(16) 0.0168(4) Uani 1 1 d .
H8A H 0.4122 -0.4155 1.0823 0.020 Uiso 1 1 calc R
H8B H 0.5692 -0.4899 1.1075 0.020 Uiso 1 1 calc R
C9 C 0.50584(19) -0.20792(19) 0.92701(16) 0.0150(3) Uani 1 1 d .
C10 C 0.4452(2) -0.02026(19) 0.70669(16) 0.0161(4) Uani 1 1 d .
H10 H 0.4098 -0.1158 0.7111 0.019 Uiso 1 1 calc R
C11 C 0.54073(19) 0.01199(19) 0.78884(16) 0.0146(3) Uani 1 1 d .
C12 C 0.5929(2) 0.15125(19) 0.78122(17) 0.0177(4) Uani 1 1 d .
H12 H 0.6583 0.1762 0.8357 0.021 Uiso 1 1 calc R
C13 C 0.5481(2) 0.2535(2) 0.69294(18) 0.0222(4) Uani 1 1 d .
H13 H 0.5833 0.3493 0.6858 0.027 Uiso 1 1 calc R
C14 C 0.4517(2) 0.2153(2) 0.61537(18) 0.0214(4) Uani 1 1 d .
H14 H 0.4199 0.2867 0.5562 0.026 Uiso 1 1 calc R
C15 C 0.1634(3) 0.4041(3) 0.3456(2) 0.0438(6) Uani 1 1 d .
H15C H 0.1478 0.4508 0.4200 0.066 Uiso 1 1 calc R
H15A H 0.0695 0.3704 0.3256 0.066 Uiso 1 1 calc R
H15B H 0.2032 0.4742 0.2813 0.066 Uiso 1 1 calc R
B1 B 0.6977(3) 0.3999(2) 0.3465(2) 0.0221(4) Uani 1 1 d .

loop_
_atom_site_aniso_label
_atom_site_aniso_U_11
_atom_site_aniso_U_22
_atom_site_aniso_U_33
_atom_site_aniso_U_23
_atom_site_aniso_U_13
_atom_site_aniso_U_12
Ag1 0.01885(7) 0.02843(8) 0.01648(7) -0.00099(5) -0.00443(5) 0.00015(5)
F1 0.0342(8) 0.0280(7) 0.0479(8) -0.0083(6) -0.0163(6) 0.0077(5)
F2 0.0224(7) 0.0310(7) 0.0511(9) 0.0073(6) -0.0008(6) -0.0033(5)
F3 0.0305(7) 0.0415(8) 0.0340(7) 0.0099(6) -0.0001(6) -0.0137(6)
F4 0.0841(12) 0.0351(8) 0.0291(8) -0.0078(6) -0.0125(8) 0.0059(7)
O1 0.0119(6) 0.0259(7) 0.0246(7) 0.0069(6) -0.0031(5) -0.0018(5)
O2 0.0104(6) 0.0230(7) 0.0231(7) 0.0054(5) -0.0030(5) -0.0016(5)
O3 0.0269(9) 0.0341(9) 0.0464(10) 0.0060(7) -0.0087(8) -0.0084(7)
N1 0.0156(8) 0.0225(8) 0.0162(8) 0.0004(6) -0.0023(6) 0.0018(6)
N2 0.0116(7) 0.0194(8) 0.0181(8) 0.0035(6) -0.0037(6) -0.0015(6)
N3 0.0121(7) 0.0188(8) 0.0234(8) 0.0046(6) -0.0028(6) -0.0020(6)
N4 0.0121(7) 0.0163(7) 0.0226(8) 0.0032(6) -0.0041(6) -0.0008(6)
N5 0.0117(7) 0.0173(8) 0.0204(8) 0.0042(6) -0.0038(6) -0.0015(6)
N6 0.0169(8) 0.0198(8) 0.0162(8) 0.0001(6) -0.0006(6) 0.0009(6)
C1 0.0151(9) 0.0161(9) 0.0182(9) 0.0009(7) -0.0006(7) 0.0006(7)
C2 0.0131(8) 0.0186(9) 0.0149(9) 0.0006(7) -0.0004(7) 0.0009(7)
C3 0.0179(9) 0.0176(9) 0.0220(10) -0.0021(7) -0.0011(8) -0.0013(7)
C4 0.0238(10) 0.0159(9) 0.0248(10) 0.0015(7) -0.0035(8) -0.0020(7)
C5 0.0222(10) 0.0198(9) 0.0199(10) 0.0039(7) -0.0023(8) 0.0020(7)
C6 0.0137(8) 0.0194(9) 0.0142(9) -0.0005(7) -0.0008(7) 0.0000(7)
C7 0.0164(9) 0.0197(9) 0.0192(9) 0.0052(7) -0.0028(7) -0.0010(7)
C8 0.0169(9) 0.0164(9) 0.0164(9) 0.0027(7) -0.0022(7) -0.0010(7)
C9 0.0142(8) 0.0170(9) 0.0138(8) -0.0008(7) -0.0020(7) -0.0004(7)
C10 0.0159(9) 0.0154(8) 0.0165(9) 0.0001(7) -0.0012(7) -0.0003(7)
C11 0.0119(8) 0.0163(8) 0.0145(9) -0.0001(7) 0.0015(7) 0.0014(6)
C12 0.0179(9) 0.0181(9) 0.0175(9) -0.0032(7) -0.0019(7) -0.0010(7)
C13 0.0300(11) 0.0146(9) 0.0218(10) 0.0002(7) -0.0020(8) -0.0032(8)
C14 0.0276(11) 0.0168(9) 0.0186(9) 0.0014(7) -0.0012(8) 0.0023(8)
C15 0.0519(17) 0.0360(14) 0.0460(16) -0.0018(11) -0.0174(13) -0.0060(12)
B1 0.0242(11) 0.0205(11) 0.0211(11) 0.0007(8) -0.0020(9) -0.0015(9)

loop_
_atom_type_symbol
_atom_type_description
_atom_type_scat_dispersion_real
_atom_type_scat_dispersion_imag
_atom_type_scat_source
C C 0.0033 0.0016 'International Tables Vol C Tables 4.2.6.8 and 6.1.1.4'
H H 0.0000 0.0000 'International Tables Vol C Tables 4.2.6.8 and 6.1.1.4'
Ag Ag -0.8971 1.1015 'International Tables Vol C Tables 4.2.6.8 and 6.1.1.4'
B B 0.0013 0.0007 'International Tables Vol C Tables 4.2.6.8 and 6.1.1.4'
F F 0.0171 0.0103 'International Tables Vol C Tables 4.2.6.8 and 6.1.1.4'
N N 0.0061 0.0033 'International Tables Vol C Tables 4.2.6.8 and 6.1.1.4'
O O 0.0106 0.0060 'International Tables Vol C Tables 4.2.6.8 and 6.1.1.4'

loop_
_geom_angle_atom_site_label_1
_geom_angle_atom_site_label_2
_geom_angle_atom_site_label_3
_geom_angle
_geom_angle_site_symmetry_1
_geom_angle_site_symmetry_3
N6 Ag1 N1 175.39(6) . .
C15 O3 H3M 109.5 . .
C1 N1 C5 118.94(16) . .
C1 N1 Ag1 118.63(12) . .
C5 N1 Ag1 122.38(12) . .
C6 N2 C2 123.83(15) . .
C6 N2 H2N 118.1 . .
C2 N2 H2N 118.1 . .
C6 N3 C7 121.54(15) . .
C6 N3 H3N 119.2 . .
C7 N3 H3N 119.2 . .
C9 N4 C8 121.59(15) . .
C9 N4 H4N 119.2 . .
C8 N4 H4N 119.2 . .
C9 N5 C11 124.38(15) . .
C9 N5 H5N 117.8 . .
C11 N5 H5N 117.8 . .
C14 N6 C10 118.89(16) . .
C14 N6 Ag1 121.75(12) . .
C10 N6 Ag1 119.35(12) . .
N1 C1 C2 122.25(17) . .
N1 C1 H1 118.9 . .
C2 C1 H1 118.9 . .
C3 C2 C1 118.37(16) . .
C3 C2 N2 120.57(16) . .
C1 C2 N2 120.96(16) . .
C2 C3 C4 119.34(17) . .
C2 C3 H3 120.3 . .
C4 C3 H3 120.3 . .
C3 C4 C5 119.19(18) . .
C3 C4 H4 120.4 . .
C5 C4 H4 120.4 . .
N1 C5 C4 121.90(17) . .
N1 C5 H5 119.0 . .
C4 C5 H5 119.0 . .
O1 C6 N3 122.44(17) . .
O1 C6 N2 122.36(16) . .
N3 C6 N2 115.17(16) . .
N3 C7 C7 111.76(19) . 2_565
N3 C7 H7A 109.3 . .
C7 C7 H7A 109.3 2_565 .
N3 C7 H7B 109.3 . .
C7 C7 H7B 109.3 2_565 .
H7A C7 H7B 107.9 . .
N4 C8 C8 111.58(19) . 2_647
N4 C8 H8A 109.3 . .
C8 C8 H8A 109.3 2_647 .
N4 C8 H8B 109.3 . .
C8 C8 H8B 109.3 2_647 .
H8A C8 H8B 108.0 . .
O2 C9 N4 122.58(16) . .
O2 C9 N5 122.56(16) . .
N4 C9 N5 114.85(16) . .
N6 C10 C11 122.00(17) . .
N6 C10 H10 119.0 . .
C11 C10 H10 119.0 . .
C12 C11 C10 118.67(16) . .
C12 C11 N5 120.33(16) . .
C10 C11 N5 120.92(16) . .
C13 C12 C11 118.93(17) . .
C13 C12 H12 120.5 . .
C11 C12 H12 120.5 . .
C14 C13 C12 119.60(18) . .
C14 C13 H13 120.2 . .
C12 C13 H13 120.2 . .
N6 C14 C13 121.90(17) . .
N6 C14 H14 119.1 . .
C13 C14 H14 119.1 . .
O3 C15 H15C 109.5 . .
O3 C15 H15A 109.5 . .
H15C C15 H15A 109.5 . .
O3 C15 H15B 109.5 . .
H15C C15 H15B 109.5 . .
H15A C15 H15B 109.5 . .
F4 B1 F3 109.92(18) . .
F4 B1 F1 109.27(18) . .
F3 B1 F1 110.42(18) . .
F4 B1 F2 110.03(19) . .
F3 B1 F2 108.77(17) . .
F1 B1 F2 108.41(17) . .

loop_
_geom_bond_atom_site_label_1
_geom_bond_atom_site_label_2
_geom_bond_distance
_geom_bond_site_symmetry_2
Ag1 N6 2.1479(16) .
Ag1 N1 2.1493(16) .
F1 B1 1.398(3) .
F2 B1 1.404(3) .
F3 B1 1.379(3) .
F4 B1 1.372(3) .
O1 C6 1.244(2) .
O2 C9 1.240(2) .
O3 C15 1.396(3) .
O3 H3M 0.8400 .
N1 C1 1.342(2) .
N1 C5 1.346(2) .
N2 C6 1.368(2) .
N2 C2 1.407(2) .
N2 H2N 0.8800 .
N3 C6 1.348(2) .
N3 C7 1.454(2) .
N3 H3N 0.8800 .
N4 C9 1.350(2) .
N4 C8 1.450(2) .
N4 H4N 0.8800 .
N5 C9 1.368(2) .
N5 C11 1.406(2) .
N5 H5N 0.8800 .
N6 C14 1.343(2) .
N6 C10 1.348(2) .
C1 C2 1.402(2) .
C1 H1 0.9500 .
C2 C3 1.383(3) .
C3 C4 1.387(3) .
C3 H3 0.9500 .
C4 C5 1.387(3) .
C4 H4 0.9500 .
C5 H5 0.9500 .
C7 C7 1.535(4) 2_565
C7 H7A 0.9900 .
C7 H7B 0.9900 .
C8 C8 1.530(4) 2_647
C8 H8A 0.9900 .
C8 H8B 0.9900 .
C10 C11 1.397(2) .
C10 H10 0.9500 .
C11 C12 1.385(3) .
C12 C13 1.385(3) .
C12 H12 0.9500 .
C13 C14 1.382(3) .
C13 H13 0.9500 .
C14 H14 0.9500 .
C15 H15C 0.9800 .
C15 H15A 0.9800 .
C15 H15B 0.9800 .

loop_
_geom_torsion_atom_site_label_1
_geom_torsion_atom_site_label_2
_geom_torsion_atom_site_label_3
_geom_torsion_atom_site_label_4
_geom_torsion
_geom_torsion_site_symmetry_4
N6 Ag1 N1 C1 -180(25) .
N6 Ag1 N1 C5 2.5(8) .
N1 Ag1 N6 C14 -179(35) .
N1 Ag1 N6 C10 1.3(8) .
C5 N1 C1 C2 -0.2(3) .
Ag1 N1 C1 C2 -177.89(13) .
N1 C1 C2 C3 0.3(3) .
N1 C1 C2 N2 176.69(16) .
C6 N2 C2 C3 -152.64(18) .
C6 N2 C2 C1 31.0(3) .
C1 C2 C3 C4 0.4(3) .
N2 C2 C3 C4 -176.05(18) .
C2 C3 C4 C5 -1.1(3) .
C1 N1 C5 C4 -0.5(3) .
Ag1 N1 C5 C4 177.07(15) .
C3 C4 C5 N1 1.2(3) .
C7 N3 C6 O1 -2.9(3) .
C7 N3 C6 N2 179.04(16) .
C2 N2 C6 O1 21.8(3) .
C2 N2 C6 N3 -160.15(17) .
C6 N3 C7 C7 -79.3(3) 2_565
C9 N4 C8 C8 81.8(2) 2_647
C8 N4 C9 O2 3.1(3) .
C8 N4 C9 N5 -178.28(16) .
C11 N5 C9 O2 -15.0(3) .
C11 N5 C9 N4 166.37(16) .
C14 N6 C10 C11 -0.2(3) .
Ag1 N6 C10 C11 179.24(13) .
N6 C10 C11 C12 -0.5(3) .
N6 C10 C11 N5 -177.37(16) .
C9 N5 C11 C12 148.77(18) .
C9 N5 C11 C10 -34.4(3) .
C10 C11 C12 C13 0.3(3) .
N5 C11 C12 C13 177.15(17) .
C11 C12 C13 C14 0.6(3) .
C10 N6 C14 C13 1.1(3) .
Ag1 N6 C14 C13 -178.28(15) .
C12 C13 C14 N6 -1.3(3) .
